data_7713223
loop_
_publ_author_name
'Takano, Rina'
'Masuda, Koki'
'Cho, Keigo'
'Kitagawa, Yasutaka'
'Ishida, Takayuki'

_publ_section_title
;
 Bilayered lanthanide squarate hydrates (Ln = Eu to Lu) and magnetization
 reversal barriers of 21 K for Ln = Tm and 57 K for Yb.
;
_journal_name_full 'Dalton transactions (Cambridge, England : 2003)'
_journal_paper_doi 10.1039/d2dt03878a
_journal_year 2023
_chemical_formula_moiety 'C12 H16 O20 Tm2'
_chemical_formula_sum 'C12 H16 O20 Tm2'
_chemical_formula_weight 818.11
_chemical_name_common '[Tm2(C4O4)3(H2O)8]n'
_chemical_name_systematic 'thulium(III) squarate'
_space_group_crystal_system monoclinic
_space_group_IT_number 7
_space_group_name_Hall 'P -2yc'
_space_group_name_H-M_alt 'P 1 c 1'
_atom_sites_solution_hydrogens difmap
_atom_sites_solution_primary iterative
_audit_creation_date 2022-11-09
_audit_creation_method
;
Olex2 1.5-ac5-018
(compiled 2021.09.08 svn.r13c46975 for Rigaku Oxford Diffraction, GUI svn.r6396)
;
_audit_update_record
;
2022-11-10 deposited with the CCDC.	2023-06-01 downloaded from the CCDC.
;
_cell_angle_alpha 90
_cell_angle_beta 95.876(3)
_cell_angle_gamma 90
_cell_formula_units_Z 2
_cell_length_a 11.9240(4)
_cell_length_b 8.1318(2)
_cell_length_c 9.9899(4)
_cell_measurement_reflns_used 5578
_cell_measurement_temperature 295.8(2)
_cell_measurement_theta_max 31.1030
_cell_measurement_theta_min 2.5040
_cell_volume 963.57(6)
_computing_cell_refinement 'CrysAlisPro 1.171.42.35a (Rigaku OD, 2021)'
_computing_data_collection 'CrysAlisPro 1.171.42.35a (Rigaku OD, 2021)'
_computing_data_reduction 'CrysAlisPro 1.171.42.35a (Rigaku OD, 2021)'
_computing_molecular_graphics 'Olex2 1.5-ac5-018 (Dolomanov et al., 2009)'
_computing_publication_material 'Olex2 1.5-ac5-018 (Dolomanov et al., 2009)'
_computing_structure_refinement 'SHELXL 2014/7 (Sheldrick, 2015)'
_computing_structure_solution 'olex2.solve 1.5-ac5-018 (Bourhis et al., 2015)'
_diffrn_ambient_environment air
_diffrn_ambient_temperature 295.8(2)
_diffrn_detector 'Hybrid Pixel Array Detector'
_diffrn_detector_area_resol_mean 10.0000
_diffrn_detector_type HyPix
_diffrn_measured_fraction_theta_full 0.999
_diffrn_measured_fraction_theta_max 0.869
_diffrn_measurement_details
;
List of Runs (angles in degrees, time in seconds):

  # Type    Start    End  Width  t~exp~   \w     \q     \k     \f   Frames
#--------------------------------------------------------------------------
  1  \w    -17.00  28.00   0.50    1.00    --  -15.72 -99.00  30.00   90
  2  \w    -27.00  28.00   0.50    1.00    --   14.78 -55.00-163.00  110
  3  \w     47.00  76.00   0.50    1.00    --   14.78 178.00-180.00   58
  4  \w    -11.00  90.00   0.50    1.00    --   14.78  55.00 -20.00  202
  5  \w      7.00  67.00   0.50    1.00    --  -15.72  19.00  30.00  120
;
_diffrn_measurement_device 'four-circle diffractometer'
_diffrn_measurement_device_type 'XtaLAB Synergy R, DW system, HyPix'
_diffrn_measurement_method '\w scans'
_diffrn_orient_matrix_type 'CrysAlisPro convention (1999,Acta A55,543-557)'
_diffrn_orient_matrix_UB_11 -0.0548924000
_diffrn_orient_matrix_UB_12 -0.0019653000
_diffrn_orient_matrix_UB_13 0.0213995000
_diffrn_orient_matrix_UB_21 -0.0170262000
_diffrn_orient_matrix_UB_22 -0.0572811000
_diffrn_orient_matrix_UB_23 -0.0516881000
_diffrn_orient_matrix_UB_31 0.0164815000
_diffrn_orient_matrix_UB_32 -0.0658014000
_diffrn_orient_matrix_UB_33 0.0442965000
_diffrn_radiation_monochromator mirror
_diffrn_radiation_probe x-ray
_diffrn_radiation_type 'Mo K\a'
_diffrn_radiation_wavelength 0.71073
_diffrn_reflns_av_R_equivalents 0.0133
_diffrn_reflns_av_unetI/netI 0.0178
_diffrn_reflns_Laue_measured_fraction_full 0.999
_diffrn_reflns_Laue_measured_fraction_max 0.869
_diffrn_reflns_limit_h_max 15
_diffrn_reflns_limit_h_min -16
_diffrn_reflns_limit_k_max 11
_diffrn_reflns_limit_k_min -10
_diffrn_reflns_limit_l_max 10
_diffrn_reflns_limit_l_min -12
_diffrn_reflns_number 6810
_diffrn_reflns_point_group_measured_fraction_full 0.999
_diffrn_reflns_point_group_measured_fraction_max 0.869
_diffrn_reflns_theta_full 25.242
_diffrn_reflns_theta_max 30.404
_diffrn_reflns_theta_min 2.505
_diffrn_source 'Rotating-anode X-ray tube'
_diffrn_source_type 'Rigaku (Mo) X-ray Source'
_exptl_absorpt_coefficient_mu 9.257
_exptl_absorpt_correction_T_max 1.00000
_exptl_absorpt_correction_T_min 0.36826
_exptl_absorpt_correction_type multi-scan
_exptl_absorpt_process_details
;
CrysAlisPro 1.171.42.35a (Rigaku Oxford Diffraction, 2021)
Empirical absorption correction using spherical harmonics,
implemented in SCALE3 ABSPACK scaling algorithm.
;
_exptl_crystal_colour colourless
_exptl_crystal_colour_primary colourless
_exptl_crystal_density_diffrn 2.820
_exptl_crystal_description prism
_exptl_crystal_F_000 772
_exptl_crystal_preparation 'Magnetic properties'
_exptl_crystal_size_max 0.28
_exptl_crystal_size_mid 0.08
_exptl_crystal_size_min 0.06
_refine_diff_density_max 0.873
_refine_diff_density_min -1.334
_refine_diff_density_rms 0.182
_refine_ls_abs_structure_details
;
 Refined as an inversion twin.
;
_refine_ls_abs_structure_Flack 0.766(19)
_refine_ls_extinction_coef 0.00152(19)
_refine_ls_extinction_expression Fc^*^=kFc[1+0.001xFc^2^\l^3^/sin(2\q)]^-1/4^
_refine_ls_extinction_method 'SHELXL-2014/7 (Sheldrick 2014'
_refine_ls_goodness_of_fit_ref 1.062
_refine_ls_hydrogen_treatment constr
_refine_ls_matrix_type full
_refine_ls_number_parameters 327
_refine_ls_number_reflns 3610
_refine_ls_number_restraints 90
_refine_ls_restrained_S_all 1.049
_refine_ls_R_factor_all 0.0208
_refine_ls_R_factor_gt 0.0182
_refine_ls_shift/su_max 0.001
_refine_ls_shift/su_mean 0.000
_refine_ls_structure_factor_coef Fsqd
_refine_ls_weighting_details 'w=1/[\s^2^(Fo^2^)+(0.0337P)^2^+0.2347P] where P=(Fo^2^+2Fc^2^)/3'
_refine_ls_weighting_scheme calc
_refine_ls_wR_factor_gt 0.0527
_refine_ls_wR_factor_ref 0.0546
_reflns_Friedel_coverage 0.996
_reflns_Friedel_fraction_full 0.999
_reflns_Friedel_fraction_max 0.869
_reflns_number_gt 3297
_reflns_number_total 3610
_reflns_threshold_expression 'I > 2\s(I)'
_cod_data_source_file d2dt03878a2.cif
_cod_data_source_block tmoac_sq_20211213_autored
_cod_original_cell_volume 963.56(5)
_cod_database_code 7713223
_shelx_shelxl_version_number 2014/7
_chemical_oxdiff_formula C12H16O20Tm2
_shelx_space_group_comment
;
The symmetry employed for this shelxl refinement is uniquely defined
by the following loop, which should always be used as a source of
symmetry information in preference to the above space-group names.
They are only intended as comments.
;
_shelx_estimated_absorpt_t_max 0.607
_shelx_estimated_absorpt_t_min 0.181
_olex2_refinement_description
;
1. Twinned data refinement
 Scales: 0.234(19)
 0.766(19)
2. Fixed Uiso
 At 1.5 times of:
  All O(H,H) groups
3. Restrained distances
 Tm2-H18A \\sim Tm2-H18B
 with sigma of 0.02
 Tm1-H15A \\sim Tm1-H15B
 with sigma of 0.02
 Tm2-H19A \\sim Tm2-H19B
 with sigma of 0.02
 Tm1-H16A \\sim Tm1-H16B
 with sigma of 0.02
4. Uiso/Uaniso restraints and constraints
C1 \\sim C2 \\sim C3 \\sim C4: within 2A with sigma of 0.04 and sigma for
terminal atoms of 0.08 within 2A
C9 \\sim C10 \\sim C11 \\sim C12: within 2A with sigma of 0.04 and sigma for
terminal atoms of 0.08 within 2A
5. Rigid body (RIGU) restrains
 C1, C2, C3, C4
 with sigma for 1-2 distances of 0.004 and sigma for 1-3 distances of 0.004
 C9, C10, C11, C12
 with sigma for 1-2 distances of 0.004 and sigma for 1-3 distances of 0.004
6.a Free rotating group:
 O14(H14A,H14B), O15(H15A,H15B), O16(H16A,H16B), O18(H18A,H18B), O19(H19A,H19B)
6.b Rotating group:
 O13(H13A,H13B), O17(H17A,H17B), O20(H20A,H20B)
;
_olex2_submission_special_instructions 'No special instructions were received'
_oxdiff_exptl_absorpt_empirical_details
;
Empirical correction (ABSPACK) includes:
- Absorption correction using spherical harmonics
- Frame scaling
;
_oxdiff_exptl_absorpt_empirical_full_max 2.220
_oxdiff_exptl_absorpt_empirical_full_min 0.730

loop_
_space_group_symop_operation_xyz
'x, y, z'
'x, -y, z+1/2'

loop_
_atom_site_label
_atom_site_type_symbol
_atom_site_fract_x
_atom_site_fract_y
_atom_site_fract_z
_atom_site_U_iso_or_equiv
_atom_site_adp_type
_atom_site_occupancy
_atom_site_site_symmetry_order
_atom_site_calc_flag
_atom_site_refinement_flags_posn
_atom_site_refinement_flags_adp
_atom_site_refinement_flags_occupancy
_atom_site_disorder_assembly
_atom_site_disorder_group
C1 C 0.1511(7) 0.3716(8) 0.6142(9) 0.0157(15) Uani 1 1 d . U . . .
C2 C 0.1172(7) 0.2098(8) 0.6656(9) 0.0151(14) Uani 1 1 d . U . . .
C3 C 0.1744(7) 0.1299(8) 0.5616(8) 0.0148(15) Uani 1 1 d . U . . .
C4 C 0.1983(7) 0.2881(9) 0.5044(8) 0.0155(13) Uani 1 1 d . U . . .
C5 C 0.4743(5) 0.9881(6) 0.5814(6) 0.0182(11) Uani 1 1 d . . . . .
C6 C 0.4553(6) 1.1593(6) 0.6134(8) 0.0187(13) Uani 1 1 d . . . . .
C7 C 0.5269(5) 1.2065(7) 0.5078(7) 0.0202(12) Uani 1 1 d . . . . .
C8 C 0.5554(5) 1.0326(5) 0.4883(6) 0.0162(11) Uani 1 1 d . . . . .
C9 C 0.8207(7) 0.3673(7) 0.5611(8) 0.0149(14) Uani 1 1 d . U . . .
C10 C 0.7983(6) 0.2053(8) 0.6181(8) 0.0148(13) Uani 1 1 d . U . . .
C11 C 0.8505(7) 0.1250(8) 0.5055(8) 0.0158(15) Uani 1 1 d . U . . .
C12 C 0.8797(7) 0.2872(9) 0.4561(9) 0.0150(13) Uani 1 1 d . U . . .
O1 O 0.1477(5) 0.5151(5) 0.6615(6) 0.0245(12) Uani 1 1 d . . . . .
O2 O 0.0681(5) 0.1610(5) 0.7625(6) 0.0263(14) Uani 1 1 d . . . . .
O3 O 0.2033(5) -0.0162(5) 0.5350(6) 0.0177(11) Uani 1 1 d . . . . .
O4 O 0.2478(6) 0.3399(5) 0.4053(6) 0.0230(13) Uani 1 1 d . . . . .
O5 O 0.4313(5) 0.8529(5) 0.6166(7) 0.0239(13) Uani 1 1 d . . . . .
O6 O 0.4026(5) 1.2338(4) 0.6947(6) 0.0226(11) Uani 1 1 d . . . . .
O7 O 0.5519(5) 1.3358(5) 0.4485(6) 0.0313(13) Uani 1 1 d . . . . .
O8 O 0.6221(5) 0.9621(5) 0.4181(6) 0.0213(11) Uani 1 1 d . . . . .
O9 O 0.7941(6) 0.5129(5) 0.5854(6) 0.0186(12) Uani 1 1 d . . . . .
O10 O 0.7524(5) 0.1551(4) 0.7176(6) 0.0185(12) Uani 1 1 d . . . . .
O11 O 0.8613(5) -0.0174(5) 0.4636(6) 0.0223(11) Uani 1 1 d . . . . .
O12 O 0.9283(5) 0.3386(5) 0.3584(7) 0.0236(13) Uani 1 1 d . . . . .
O13 O 0.3957(5) 0.5561(5) 0.7194(7) 0.0264(12) Uani 1 1 d . . . . .
H13A H 0.3666 0.4610 0.7081 0.040 Uiso 1 1 d R U . . .
H13B H 0.4209 0.5585 0.8021 0.040 Uiso 1 1 d R U . . .
O14 O 0.2511(7) 0.6732(6) 0.4542(7) 0.0418(17) Uani 1 1 d G . . . .
H14A H 0.2733 0.5763 0.4244 0.063 Uiso 1 1 d G U . . .
H14B H 0.2891 0.7359 0.4206 0.063 Uiso 1 1 d G U . . .
O15 O 0.0806(5) 0.8320(6) 0.7295(7) 0.0245(13) Uani 1 1 d G . . . .
H15A H 0.0298 0.7715 0.7562 0.037 Uiso 1 1 d DG U . . .
H15B H 0.0499 0.9251 0.7197 0.037 Uiso 1 1 d DG U . . .
O16 O 0.3062(6) 0.9779(5) 0.8130(6) 0.0211(12) Uani 1 1 d G . . . .
H16A H 0.2731 1.0091 0.8800 0.032 Uiso 1 1 d DG U . . .
H16B H 0.3344 1.0654 0.7840 0.032 Uiso 1 1 d DG U . . .
O17 O 0.7572(6) 0.8216(4) 0.6731(8) 0.0299(11) Uani 1 1 d . . . . .
H17A H 0.7715 0.9242 0.6820 0.045 Uiso 1 1 d R U . . .
H17B H 0.8137 0.7753 0.7186 0.045 Uiso 1 1 d R U . . .
O18 O 0.5765(5) 0.6480(5) 0.5124(8) 0.0295(15) Uani 1 1 d G . . . .
H18A H 0.5528 0.5505 0.5094 0.044 Uiso 1 1 d DG U . . .
H18B H 0.5247 0.7018 0.5435 0.044 Uiso 1 1 d DG U . . .
O19 O 0.6878(6) 0.5248(6) 0.3073(6) 0.0233(12) Uani 1 1 d G . . . .
H19A H 0.7076 0.4984 0.2321 0.035 Uiso 1 1 d DG U . . .
H19B H 0.6469 0.4463 0.3283 0.035 Uiso 1 1 d DG U . . .
O20 O 0.9205(5) 0.6655(5) 0.3929(7) 0.0268(13) Uani 1 1 d . . . . .
H20A H 0.9157 0.5706 0.3566 0.040 Uiso 1 1 d R U . . .
H20B H 0.9435 0.7271 0.3324 0.040 Uiso 1 1 d R U . . .
Tm1 Tm 0.25560(2) 0.75553(2) 0.67917(2) 0.01354(13) Uani 1 1 d D . . . .
Tm2 Tm 0.74497(2) 0.74824(2) 0.44325(2) 0.01204(13) Uani 1 1 d D . . . .

loop_
_atom_site_aniso_label
_atom_site_aniso_U_11
_atom_site_aniso_U_22
_atom_site_aniso_U_33
_atom_site_aniso_U_23
_atom_site_aniso_U_13
_atom_site_aniso_U_12
C1 0.017(4) 0.011(2) 0.019(4) 0.000(2) 0.001(3) -0.001(2)
C2 0.020(4) 0.010(2) 0.016(3) -0.001(3) 0.004(3) 0.000(3)
C3 0.021(4) 0.011(2) 0.014(4) 0.001(2) 0.004(3) -0.001(2)
C4 0.018(3) 0.014(2) 0.015(3) -0.004(3) 0.004(3) 0.000(3)
C5 0.020(3) 0.010(2) 0.026(3) -0.0015(19) 0.005(2) 0.0020(18)
C6 0.015(3) 0.006(2) 0.035(4) -0.002(2) 0.004(3) -0.0019(18)
C7 0.020(3) 0.013(2) 0.028(3) 0.000(3) 0.004(3) 0.001(2)
C8 0.015(3) 0.011(2) 0.023(3) 0.0010(18) 0.004(2) 0.0020(17)
C9 0.015(4) 0.013(2) 0.016(4) 0.001(2) 0.000(3) 0.001(2)
C10 0.022(4) 0.007(2) 0.015(3) 0.003(3) 0.002(3) 0.000(3)
C11 0.020(4) 0.015(3) 0.013(4) -0.001(2) 0.005(3) -0.001(2)
C12 0.016(3) 0.014(2) 0.015(3) 0.001(3) 0.003(3) 0.004(3)
O1 0.033(3) 0.011(2) 0.031(3) -0.0060(19) 0.012(2) -0.0024(19)
O2 0.038(4) 0.016(2) 0.028(4) 0.004(2) 0.018(3) 0.006(2)
O3 0.026(3) 0.012(2) 0.017(3) 0.0000(18) 0.009(2) 0.0029(18)
O4 0.039(4) 0.015(2) 0.016(3) -0.0010(18) 0.012(3) -0.003(2)
O5 0.026(3) 0.012(2) 0.037(3) 0.0032(19) 0.019(3) -0.0012(18)
O6 0.025(3) 0.012(2) 0.033(3) -0.0048(17) 0.014(2) 0.0019(16)
O7 0.041(3) 0.013(2) 0.043(3) 0.0024(19) 0.019(3) -0.0052(18)
O8 0.021(2) 0.015(2) 0.030(3) 0.0024(17) 0.013(2) 0.0040(16)
O9 0.034(3) 0.0089(19) 0.015(3) 0.0025(17) 0.011(2) 0.0027(18)
O10 0.029(3) 0.0103(19) 0.017(3) -0.0003(15) 0.007(3) -0.0022(17)
O11 0.028(3) 0.010(2) 0.031(3) -0.0061(18) 0.010(2) -0.0051(17)
O12 0.032(3) 0.012(2) 0.030(3) 0.0033(19) 0.019(3) 0.0027(18)
O13 0.031(3) 0.015(2) 0.034(3) 0.0006(18) 0.007(2) 0.0027(18)
O14 0.092(5) 0.017(3) 0.017(3) -0.003(2) 0.010(3) -0.015(3)
O15 0.018(3) 0.014(2) 0.044(4) 0.008(2) 0.017(3) 0.0017(18)
O16 0.035(3) 0.013(2) 0.017(3) -0.0026(18) 0.012(2) -0.0034(19)
O17 0.054(3) 0.0140(18) 0.021(3) -0.001(2) -0.001(2) 0.004(3)
O18 0.028(3) 0.014(2) 0.051(4) -0.007(2) 0.023(3) -0.003(2)
O19 0.030(3) 0.022(2) 0.020(3) -0.006(2) 0.011(2) -0.010(2)
O20 0.031(3) 0.011(2) 0.041(4) 0.0035(19) 0.016(3) 0.0028(18)
Tm1 0.0196(3) 0.00776(16) 0.0145(4) 0.0001(2) 0.0073(2) 0.00032(19)
Tm2 0.0173(3) 0.00633(16) 0.0137(3) -0.00008(10) 0.00710(19) 0.00038(10)

loop_
_atom_type_symbol
_atom_type_description
_atom_type_scat_dispersion_real
_atom_type_scat_dispersion_imag
_atom_type_scat_source
C C 0.0033 0.0016 'International Tables Vol C Tables 4.2.6.8 and 6.1.1.4'
H H 0.0000 0.0000 'International Tables Vol C Tables 4.2.6.8 and 6.1.1.4'
O O 0.0106 0.0060 'International Tables Vol C Tables 4.2.6.8 and 6.1.1.4'
Tm Tm -0.3139 5.2483 'International Tables Vol C Tables 4.2.6.8 and 6.1.1.4'

loop_
_exptl_crystal_face_index_h
_exptl_crystal_face_index_k
_exptl_crystal_face_index_l
_exptl_crystal_face_perp_dist
4 -11 0 0.0352
-4 11 0 0.0337
-17 -2 0 0.0326
2 -1 14 0.0937
1 -7 -11 0.1285
-4 9 -9 0.1115
17 1 0 0.0193
2 -9 8 0.0739
-3 11 2 0.0374

loop_
_geom_angle_atom_site_label_1
_geom_angle_atom_site_label_2
_geom_angle_atom_site_label_3
_geom_angle
_geom_angle_site_symmetry_1
_geom_angle_site_symmetry_3
_geom_angle_publ_flag
C4 C1 C2 89.3(5) . . ?
O1 C1 C2 132.1(7) . . ?
O1 C1 C4 138.2(7) . . ?
C3 C2 C1 89.1(6) . . ?
O2 C2 C1 135.9(7) . . ?
O2 C2 C3 134.8(7) . . ?
C4 C3 C2 90.7(5) . . ?
O3 C3 C2 136.3(7) . . ?
O3 C3 C4 132.7(7) . . ?
C3 C4 C1 90.5(6) . . ?
O4 C4 C1 132.7(7) . . ?
O4 C4 C3 136.5(7) . . ?
C6 C5 C8 91.8(4) . . ?
O5 C5 C6 133.5(5) . . ?
O5 C5 C8 134.6(5) . . ?
C5 C6 C7 88.7(5) . . ?
O6 C6 C5 135.8(6) . . ?
O6 C6 C7 135.5(5) . . ?
C8 C7 C6 90.2(4) . . ?
O7 C7 C6 137.5(6) . . ?
O7 C7 C8 132.3(6) . . ?
C5 C8 C7 88.7(4) . . ?
O8 C8 C5 138.3(4) . . ?
O8 C8 C7 133.0(5) . . ?
C10 C9 C12 89.9(5) . . ?
O9 C9 C10 135.3(7) . . ?
O9 C9 C12 134.7(7) . . ?
C9 C10 C11 89.7(5) . . ?
O10 C10 C9 135.4(7) . . ?
O10 C10 C11 135.0(6) . . ?
C12 C11 C10 89.5(5) . . ?
O11 C11 C10 136.8(7) . . ?
O11 C11 C12 133.6(7) . . ?
C11 C12 C9 90.6(5) . . ?
O12 C12 C9 134.2(7) . . ?
O12 C12 C11 135.0(7) . . ?
C1 O1 Tm1 139.8(5) . . ?
C3 O3 Tm1 131.2(5) . 1_545 ?
C4 O4 Tm1 133.6(4) . 2_564 ?
C5 O5 Tm1 138.3(4) . . ?
C8 O8 Tm2 136.7(4) . . ?
C9 O9 Tm2 133.1(5) . . ?
C10 O10 Tm2 134.5(4) . 2_565 ?
C11 O11 Tm2 134.7(5) . 1_545 ?
H13A O13 H13B 104.5 . . ?
Tm1 O13 H13A 109.6 . . ?
Tm1 O13 H13B 109.1 . . ?
H14A O14 H14B 103.2 . . ?
Tm1 O14 H14A 126.5 . . ?
Tm1 O14 H14B 105.6 . . ?
H15A O15 H15B 104.1 . . ?
Tm1 O15 H15A 127.8 . . ?
Tm1 O15 H15B 128.0 . . ?
H16A O16 H16B 104.5 . . ?
Tm1 O16 H16A 125.4 . . ?
Tm1 O16 H16B 123.4 . . ?
H17A O17 H17B 103.6 . . ?
Tm2 O17 H17A 109.8 . . ?
Tm2 O17 H17B 111.8 . . ?
H18A O18 H18B 104.3 . . ?
Tm2 O18 H18A 127.9 . . ?
Tm2 O18 H18B 127.8 . . ?
H19A O19 H19B 104.6 . . ?
Tm2 O19 H19A 129.1 . . ?
Tm2 O19 H19B 126.0 . . ?
H20A O20 H20B 104.1 . . ?
Tm2 O20 H20A 109.6 . . ?
Tm2 O20 H20B 110.4 . . ?
O1 Tm1 O3 119.7(2) . 1_565 ?
O1 Tm1 O4 74.13(18) . 2_565 ?
O1 Tm1 O5 138.6(2) . . ?
O1 Tm1 O14 74.33(19) . . ?
O3 Tm1 O4 141.7(2) 1_565 2_565 ?
O5 Tm1 O3 76.48(19) . 1_565 ?
O5 Tm1 O4 118.3(2) . 2_565 ?
O13 Tm1 O1 79.05(18) . . ?
O13 Tm1 O3 141.3(2) . 1_565 ?
O13 Tm1 O4 73.1(2) . 2_565 ?
O13 Tm1 O5 69.09(18) . . ?
O13 Tm1 O14 84.9(2) . . ?
O14 Tm1 O3 70.4(2) . 1_565 ?
O14 Tm1 O4 144.32(13) . 2_565 ?
O14 Tm1 O5 77.1(3) . . ?
O15 Tm1 O1 74.7(2) . . ?
O15 Tm1 O3 74.5(2) . 1_565 ?
O15 Tm1 O4 75.9(2) . 2_565 ?
O15 Tm1 O5 144.66(13) . . ?
O15 Tm1 O13 143.7(2) . . ?
O15 Tm1 O14 111.0(3) . . ?
O15 Tm1 O16 81.3(2) . . ?
O16 Tm1 O1 144.5(3) . . ?
O16 Tm1 O3 77.05(13) . 1_565 ?
O16 Tm1 O4 74.88(19) . 2_565 ?
O16 Tm1 O5 72.8(2) . . ?
O16 Tm1 O13 107.9(2) . . ?
O16 Tm1 O14 139.9(2) . . ?
O8 Tm2 O9 141.8(2) . . ?
O8 Tm2 O10 74.35(18) . 2_564 ?
O8 Tm2 O11 75.96(16) . 1_565 ?
O8 Tm2 O17 83.65(19) . . ?
O8 Tm2 O18 74.67(19) . . ?
O8 Tm2 O19 112.7(2) . . ?
O8 Tm2 O20 142.2(2) . . ?
O10 Tm2 O9 141.38(19) 2_564 . ?
O11 Tm2 O9 119.0(2) 1_565 . ?
O11 Tm2 O10 74.80(18) 1_565 2_564 ?
O11 Tm2 O17 74.59(19) 1_565 . ?
O17 Tm2 O9 69.02(17) . . ?
O17 Tm2 O10 145.75(13) . 2_564 ?
O18 Tm2 O9 73.4(2) . . ?
O18 Tm2 O10 120.5(3) . 2_564 ?
O18 Tm2 O11 140.7(2) . 1_565 ?
O18 Tm2 O17 76.7(3) . . ?
O19 Tm2 O9 76.34(16) . . ?
O19 Tm2 O10 75.18(19) . 2_564 ?
O19 Tm2 O11 144.8(3) . 1_565 ?
O19 Tm2 O17 138.5(2) . . ?
O19 Tm2 O18 72.0(2) . . ?
O20 Tm2 O9 74.11(19) . . ?
O20 Tm2 O10 76.6(2) . 2_564 ?
O20 Tm2 O11 73.4(2) . 1_565 ?
O20 Tm2 O17 108.6(3) . . ?
O20 Tm2 O18 142.25(16) . . ?
O20 Tm2 O19 82.1(2) . . ?

loop_
_geom_bond_atom_site_label_1
_geom_bond_atom_site_label_2
_geom_bond_distance
_geom_bond_site_symmetry_2
_geom_bond_publ_flag
C1 C2 1.484(9) . ?
C1 C4 1.452(10) . ?
C1 O1 1.262(8) . ?
C2 C3 1.454(10) . ?
C2 O2 1.246(9) . ?
C3 C4 1.448(9) . ?
C3 O3 1.273(8) . ?
C4 O4 1.275(9) . ?
C5 C6 1.451(7) . ?
C5 C8 1.455(7) . ?
C5 O5 1.278(6) . ?
C6 C7 1.475(9) . ?
C6 O6 1.235(8) . ?
C7 C8 1.472(7) . ?
C7 O7 1.258(7) . ?
C8 O8 1.252(7) . ?
C9 C10 1.471(8) . ?
C9 C12 1.473(10) . ?
C9 O9 1.256(7) . ?
C10 C11 1.490(10) . ?
C10 O10 1.251(8) . ?
C11 C12 1.462(9) . ?
C11 O11 1.243(7) . ?
C12 O12 1.257(9) . ?
O1 Tm1 2.337(5) . ?
O3 Tm1 2.392(5) 1_545 ?
O4 Tm1 2.399(6) 2_564 ?
O5 Tm1 2.382(6) . ?
O8 Tm2 2.271(5) . ?
O9 Tm2 2.419(5) . ?
O10 Tm2 2.398(6) 2_565 ?
O11 Tm2 2.354(5) 1_545 ?
O13 H13A 0.8495 . ?
O13 H13B 0.8505 . ?
O13 Tm1 2.333(5) . ?
O14 H14A 0.8915 . ?
O14 H14B 0.7802 . ?
O14 Tm1 2.340(7) . ?
O15 H15A 0.8450 . ?
O15 H15B 0.8423 . ?
O15 Tm1 2.282(6) . ?
O16 H16A 0.8499 . ?
O16 H16B 0.8502 . ?
O16 Tm1 2.292(5) . ?
O17 H17A 0.8541 . ?
O17 H17B 0.8599 . ?
O17 Tm2 2.362(7) . ?
O18 H18A 0.8414 . ?
O18 H18B 0.8428 . ?
O18 Tm2 2.337(6) . ?
O19 H19A 0.8388 . ?
O19 H19B 0.8431 . ?
O19 Tm2 2.328(5) . ?
O20 H20A 0.8519 . ?
O20 H20B 0.8520 . ?
O20 Tm2 2.303(6) . ?
Tm1 O3 2.392(5) 1_565 ?
Tm1 O4 2.399(6) 2_565 ?
Tm2 O10 2.398(6) 2_564 ?
Tm2 O11 2.354(5) 1_565 ?

loop_
_geom_torsion_atom_site_label_1
_geom_torsion_atom_site_label_2
_geom_torsion_atom_site_label_3
_geom_torsion_atom_site_label_4
_geom_torsion
_geom_torsion_site_symmetry_1
_geom_torsion_site_symmetry_2
_geom_torsion_site_symmetry_3
_geom_torsion_site_symmetry_4
_geom_torsion_publ_flag
C1 C2 C3 C4 -4.9(6) . . . . ?
C1 C2 C3 O3 169.1(9) . . . . ?
C1 C4 O4 Tm1 -147.8(6) . . . 2_564 ?
C2 C1 C4 C3 -4.9(6) . . . . ?
C2 C1 C4 O4 179.7(8) . . . . ?
C2 C1 O1 Tm1 140.8(7) . . . . ?
C2 C3 C4 C1 5.0(6) . . . . ?
C2 C3 C4 O4 -179.9(9) . . . . ?
C2 C3 O3 Tm1 -30.6(14) . . . 1_545 ?
C3 C4 O4 Tm1 38.9(13) . . . 2_564 ?
C4 C1 C2 C3 4.9(6) . . . . ?
C4 C1 C2 O2 -179.8(10) . . . . ?
C4 C1 O1 Tm1 -29.5(15) . . . . ?
C4 C3 O3 Tm1 141.2(7) . . . 1_545 ?
C5 C6 C7 C8 -6.2(5) . . . . ?
C5 C6 C7 O7 170.0(8) . . . . ?
C5 C8 O8 Tm2 -41.6(11) . . . . ?
C6 C5 C8 C7 -6.3(5) . . . . ?
C6 C5 C8 O8 174.3(8) . . . . ?
C6 C5 O5 Tm1 30.7(12) . . . . ?
C6 C7 C8 C5 6.2(5) . . . . ?
C6 C7 C8 O8 -174.4(7) . . . . ?
C7 C8 O8 Tm2 139.2(6) . . . . ?
C8 C5 C6 C7 6.2(5) . . . . ?
C8 C5 C6 O6 -173.3(8) . . . . ?
C8 C5 O5 Tm1 -144.7(6) . . . . ?
C9 C10 C11 C12 4.0(6) . . . . ?
C9 C10 C11 O11 -172.7(9) . . . . ?
C9 C10 O10 Tm2 -36.5(12) . . . 2_565 ?
C10 C9 C12 C11 4.1(6) . . . . ?
C10 C9 C12 O12 179.7(9) . . . . ?
C10 C9 O9 Tm2 -142.6(7) . . . . ?
C10 C11 C12 C9 -4.0(6) . . . . ?
C10 C11 C12 O12 -179.6(9) . . . . ?
C10 C11 O11 Tm2 38.8(13) . . . 1_545 ?
C11 C10 O10 Tm2 145.6(6) . . . 2_565 ?
C12 C9 C10 C11 -4.0(6) . . . . ?
C12 C9 C10 O10 177.5(8) . . . . ?
C12 C9 O9 Tm2 31.3(13) . . . . ?
C12 C11 O11 Tm2 -136.7(8) . . . 1_545 ?
O1 C1 C2 C3 -168.7(8) . . . . ?
O1 C1 C2 O2 6.6(16) . . . . ?
O1 C1 C4 C3 167.9(9) . . . . ?
O1 C1 C4 O4 -7.5(16) . . . . ?
O2 C2 C3 C4 179.7(9) . . . . ?
O2 C2 C3 O3 -6.3(17) . . . . ?
O3 C3 C4 C1 -169.3(8) . . . . ?
O3 C3 C4 O4 5.8(16) . . . . ?
O5 C5 C6 C7 -170.5(7) . . . . ?
O5 C5 C6 O6 10.0(14) . . . . ?
O5 C5 C8 C7 170.4(7) . . . . ?
O5 C5 C8 O8 -9.0(12) . . . . ?
O6 C6 C7 C8 173.3(8) . . . . ?
O6 C6 C7 O7 -10.5(15) . . . . ?
O7 C7 C8 C5 -170.3(7) . . . . ?
O7 C7 C8 O8 9.1(12) . . . . ?
O9 C9 C10 C11 171.6(8) . . . . ?
O9 C9 C10 O10 -6.9(15) . . . . ?
O9 C9 C12 C11 -171.6(8) . . . . ?
O9 C9 C12 O12 4.1(16) . . . . ?
O10 C10 C11 C12 -177.5(8) . . . . ?
O10 C10 C11 O11 5.8(15) . . . . ?
O11 C11 C12 C9 172.9(8) . . . . ?
O11 C11 C12 O12 -2.7(16) . . . . ?

loop_
_twin_individual_id
_twin_individual_mass_fraction_refined
1 0.234(19)
2 0.766(19)

loop_
_exptl_oxdiff_crystal_face_indexfrac_h
_exptl_oxdiff_crystal_face_indexfrac_k
_exptl_oxdiff_crystal_face_indexfrac_l
_exptl_oxdiff_crystal_face_x
_exptl_oxdiff_crystal_face_y
_exptl_oxdiff_crystal_face_z
3.6237 -11.1842 0.1193 -0.1744 0.5728 0.8009
-3.5798 11.1960 0.3408 0.1818 -0.5980 -0.7806
-16.5422 -1.6698 -0.0439 0.9104 0.3796 -0.1647
1.6005 -0.5287 13.7990 0.2085 -0.7102 0.6724
1.1404 -7.0811 -11.0693 -0.2856 0.9583 -0.0056
-3.5028 8.5898 -8.5107 -0.0067 0.0075 -0.9999
16.5687 1.2867 0.3744 -0.9040 -0.3752 0.2050
2.1968 -8.9115 8.4365 0.0775 0.0370 0.9963
-3.3899 11.1364 1.9882 0.2067 -0.6830 -0.7006
